data_2208773
loop_
_publ_author_name
'Warzecha, Klaus-Dieter'
'Lex, Johann'
'Neud\"orfl, J\"org M.'
'Griesbeck, Axel G.'

_publ_section_title
;
 <i>N</i>-(2-Phenethyl)phthalimide
;
_journal_issue 4
_journal_name_full 'Acta Crystallographica Section E'
_journal_page_first o1580
_journal_page_last o1581
_journal_paper_doi 10.1107/S1600536806010154
_journal_volume 62
_journal_year 2006
_chemical_formula_iupac 'C16 H13 N O2'
_chemical_formula_moiety 'C16 H13 N O2'
_chemical_formula_sum 'C16 H13 N O2'
_chemical_formula_weight 251.27
_chemical_melting_point 401
_chemical_name_common
;
 N-(2-phenethyl)phthalimide
;
_chemical_name_systematic
;
 2-phenethylisoindoline-1,3-dione
;
_space_group_IT_number 61
_symmetry_cell_setting orthorhombic
_symmetry_space_group_name_Hall '-P 2ac 2ab'
_symmetry_space_group_name_H-M 'P b c a'
_atom_sites_solution_hydrogens geom
_atom_sites_solution_primary direct
_atom_sites_solution_secondary difmap
_audit_creation_method SHELXL-97
_cell_angle_alpha 90.00
_cell_angle_beta 90.00
_cell_angle_gamma 90.00
_cell_formula_units_Z 8
_cell_length_a 28.3243(9)
_cell_length_b 11.4545(3)
_cell_length_c 7.6680(2)
_cell_measurement_reflns_used 10877
_cell_measurement_temperature 100(2)
_cell_measurement_theta_max 27.0
_cell_measurement_theta_min 2.3
_cell_volume 2487.81(12)
_computing_cell_refinement 'DENZO (Otwinowski & Minor, 1997)'
_computing_data_collection 'COLLECT (Hooft, 1999)'
_computing_data_reduction DENZO
_computing_molecular_graphics 'SCHAKAL99 (Keller, 1999)'
_computing_publication_material
;
SHELXL97,
PLATON (Spek, 2003) and
enCIFer (Allen <i>et al.</i>,  2004)
;
_computing_structure_refinement 'SHELXL97 (Sheldrick, 1997)'
_computing_structure_solution 'SHELXS97 (Sheldrick, 1997)'
_diffrn_ambient_temperature 100(2)
_diffrn_measured_fraction_theta_full 0.993
_diffrn_measured_fraction_theta_max 0.993
_diffrn_measurement_device_type 'Nonius KappaCCD'
_diffrn_measurement_method '\f/\w Scans'
_diffrn_radiation_monochromator graphite
_diffrn_radiation_source 'fine-focus sealed tube'
_diffrn_radiation_type MoK\a
_diffrn_radiation_wavelength 0.71073
_diffrn_reflns_av_R_equivalents 0.067
_diffrn_reflns_av_sigmaI/netI 0.066
_diffrn_reflns_limit_h_max 27
_diffrn_reflns_limit_h_min -36
_diffrn_reflns_limit_k_max 12
_diffrn_reflns_limit_k_min -14
_diffrn_reflns_limit_l_max 9
_diffrn_reflns_limit_l_min -9
_diffrn_reflns_number 10877
_diffrn_reflns_theta_full 27.0
_diffrn_reflns_theta_max 27.0
_diffrn_reflns_theta_min 2.3
_diffrn_standards_decay_% 0
_diffrn_standards_interval_count 0
_diffrn_standards_number 0
_exptl_absorpt_coefficient_mu 0.09
_exptl_absorpt_correction_type none
_exptl_crystal_colour colourless
_exptl_crystal_density_diffrn 1.342
_exptl_crystal_density_method 'not measured'
_exptl_crystal_description 'cube cut from a thick platelet'
_exptl_crystal_F_000 1056
_exptl_crystal_size_max 0.42
_exptl_crystal_size_mid 0.40
_exptl_crystal_size_min 0.40
_refine_diff_density_max 0.21
_refine_diff_density_min -0.24
_refine_ls_extinction_coef 0.0058(8)
_refine_ls_extinction_expression Fc^*^=kFc[1+0.001xFc^2^\l^3^/sin(2\q)]^-1/4^
_refine_ls_extinction_method SHELXL97
_refine_ls_goodness_of_fit_ref 0.99
_refine_ls_hydrogen_treatment refall
_refine_ls_matrix_type full
_refine_ls_number_parameters 225
_refine_ls_number_reflns 2700
_refine_ls_number_restraints 0
_refine_ls_restrained_S_all 0.99
_refine_ls_R_factor_all 0.081
_refine_ls_R_factor_gt 0.041
_refine_ls_shift/su_max 0.019
_refine_ls_shift/su_mean 0.002
_refine_ls_structure_factor_coef Fsqd
_refine_ls_weighting_details 'calc w=1/[\s^2^(Fo^2^)+(0.0441P)^2^] where P=(Fo^2^+2Fc^2^)/3'
_refine_ls_weighting_scheme calc
_refine_ls_wR_factor_gt 0.083
_refine_ls_wR_factor_ref 0.095
_reflns_number_gt 1790
_reflns_number_total 2700
_reflns_threshold_expression I>2\s(I)
_cod_data_source_file ya2002.cif
_cod_data_source_block I
_cod_database_code 2208773
_cod_database_fobs_code 2208773

loop_
_symmetry_equiv_pos_as_xyz
'x, y, z'
'x+1/2, -y+1/2, -z'
'-x, y+1/2, -z+1/2'
'-x+1/2, -y, z+1/2'
'-x, -y, -z'
'-x-1/2, y-1/2, z'
'x, -y-1/2, z-1/2'
'x-1/2, y, -z-1/2'

loop_
_atom_site_type_symbol
_atom_site_label
_atom_site_fract_x
_atom_site_fract_y
_atom_site_fract_z
_atom_site_U_iso_or_equiv
_atom_site_adp_type
_atom_site_calc_flag
_atom_site_occupancy
C C1 0.56767(5) 0.99021(13) -0.22494(18) 0.0199(4) Uani d 1
C C2 0.56150(5) 0.82365(13) -0.05709(19) 0.0212(4) Uani d 1
C C3 0.51349(5) 0.85514(13) -0.11879(18) 0.0189(3) Uani d 1
C C4 0.47047(6) 0.80330(14) -0.0875(2) 0.0236(4) Uani d 1
C C5 0.43074(6) 0.85466(14) -0.1621(2) 0.0257(4) Uani d 1
C C6 0.43457(6) 0.95494(14) -0.2624(2) 0.0248(4) Uani d 1
C C7 0.47807(5) 1.00758(14) -0.29280(19) 0.0217(4) Uani d 1
C C8 0.51736(5) 0.95540(12) -0.22009(17) 0.0183(3) Uani d 1
C C9 0.64172(5) 0.91659(15) -0.08252(19) 0.0226(4) Uani d 1
C C10 0.67270(5) 0.86116(16) -0.2219(2) 0.0249(4) Uani d 1
C C11 0.72388(5) 0.86486(13) -0.16927(18) 0.0203(4) Uani d 1
C C12 0.75271(5) 0.95909(13) -0.21241(18) 0.0215(4) Uani d 1
C C13 0.79932(5) 0.96204(14) -0.1583(2) 0.0236(4) Uani d 1
C C14 0.81823(6) 0.87171(14) -0.05967(19) 0.0234(4) Uani d 1
C C15 0.78974(6) 0.77761(14) -0.01613(19) 0.0239(4) Uani d 1
C C16 0.74308(6) 0.77484(13) -0.07092(19) 0.0225(4) Uani d 1
N N1 0.59159(4) 0.90951(10) -0.12183(14) 0.0192(3) Uani d 1
O O1 0.58628(4) 1.07163(9) -0.29930(13) 0.0274(3) Uani d 1
O O2 0.57394(4) 0.74178(9) 0.03240(14) 0.0303(3) Uani d 1
H H4 0.4670(6) 0.7341(13) -0.018(2) 0.031(5) Uiso d 1
H H5 0.3993(6) 0.8181(14) -0.1393(19) 0.036(5) Uiso d 1
H H6 0.4068(6) 0.9888(13) -0.3110(19) 0.031(5) Uiso d 1
H H7 0.4802(5) 1.0784(13) -0.3649(19) 0.026(4) Uiso d 1
H H9A 0.6493(6) 1.0029(14) -0.0714(19) 0.036(5) Uiso d 1
H H9B 0.6459(5) 0.8762(14) 0.030(2) 0.033(4) Uiso d 1
H H10A 0.6681(5) 0.9039(13) -0.332(2) 0.035(5) Uiso d 1
H H10B 0.6617(6) 0.7778(15) -0.2343(19) 0.036(5) Uiso d 1
H H12 0.7401(5) 1.0236(12) -0.2832(19) 0.026(4) Uiso d 1
H H13 0.8202(6) 1.0323(13) -0.1907(18) 0.029(4) Uiso d 1
H H14 0.8512(6) 0.8719(13) -0.0199(18) 0.032(4) Uiso d 1
H H15 0.8022(5) 0.7113(14) 0.057(2) 0.036(5) Uiso d 1
H H16 0.7236(6) 0.7060(14) -0.042(2) 0.034(5) Uiso d 1

loop_
_atom_site_aniso_label
_atom_site_aniso_U_11
_atom_site_aniso_U_22
_atom_site_aniso_U_33
_atom_site_aniso_U_12
_atom_site_aniso_U_13
_atom_site_aniso_U_23
C1 0.0202(9) 0.0202(8) 0.0194(8) -0.0004(7) 0.0019(6) -0.0037(7)
C2 0.0221(9) 0.0233(8) 0.0181(8) 0.0005(7) 0.0020(6) -0.0028(7)
C3 0.0174(8) 0.0201(8) 0.0193(8) -0.0012(7) 0.0014(6) -0.0042(6)
C4 0.0236(10) 0.0224(9) 0.0249(9) -0.0026(7) 0.0050(7) -0.0023(7)
C5 0.0182(9) 0.0280(10) 0.0309(9) -0.0036(7) 0.0047(7) -0.0088(7)
C6 0.0169(9) 0.0308(10) 0.0266(9) 0.0043(8) -0.0023(7) -0.0089(7)
C7 0.0203(9) 0.0242(9) 0.0205(8) 0.0040(7) 0.0004(6) -0.0034(7)
C8 0.0153(8) 0.0216(8) 0.0179(7) 0.0004(6) 0.0024(6) -0.0051(6)
C9 0.0155(9) 0.0281(10) 0.0241(8) 0.0009(7) -0.0031(6) -0.0016(8)
C10 0.0174(9) 0.0331(10) 0.0241(9) 0.0000(8) -0.0024(7) -0.0044(8)
C11 0.0160(8) 0.0267(8) 0.0182(7) 0.0009(7) 0.0012(6) -0.0048(7)
C12 0.0218(9) 0.0225(8) 0.0201(8) 0.0030(7) -0.0003(6) -0.0001(7)
C13 0.0205(9) 0.0262(9) 0.0239(8) -0.0040(8) 0.0019(7) -0.0029(7)
C14 0.0141(9) 0.0327(9) 0.0233(8) 0.0010(7) -0.0008(6) -0.0026(7)
C15 0.0225(9) 0.0265(9) 0.0228(8) 0.0037(7) 0.0014(7) 0.0030(7)
C16 0.0204(9) 0.0236(9) 0.0234(8) -0.0019(7) 0.0030(6) -0.0005(7)
N1 0.0140(7) 0.0238(7) 0.0196(6) 0.0002(5) -0.0006(5) 0.0008(6)
O1 0.0219(7) 0.0259(6) 0.0346(6) -0.0017(5) 0.0046(5) 0.0064(5)
O2 0.0286(7) 0.0302(7) 0.0320(6) 0.0016(5) -0.0019(5) 0.0110(5)

loop_
_atom_type_symbol
_atom_type_description
_atom_type_scat_dispersion_real
_atom_type_scat_dispersion_imag
_atom_type_scat_source
C C 0.0033 0.0016 'International Tables Vol C Tables 4.2.6.8 and 6.1.1.4'
H H 0.0000 0.0000 'International Tables Vol C Tables 4.2.6.8 and 6.1.1.4'
N N 0.0061 0.0033 'International Tables Vol C Tables 4.2.6.8 and 6.1.1.4'
O O 0.0106 0.0060 'International Tables Vol C Tables 4.2.6.8 and 6.1.1.4'

loop_
_geom_angle_atom_site_label_1
_geom_angle_atom_site_label_2
_geom_angle_atom_site_label_3
_geom_angle
O1 C1 N1 124.45(14)
O1 C1 C8 129.56(14)
N1 C1 C8 105.99(12)
O2 C2 N1 124.70(14)
O2 C2 C3 129.31(14)
N1 C2 C3 105.98(12)
C4 C3 C8 121.54(14)
C4 C3 C2 130.59(14)
C8 C3 C2 107.85(12)
C3 C4 C5 117.48(15)
C3 C4 H4 122.8(10)
C5 C4 H4 119.7(10)
C6 C5 C4 120.97(15)
C6 C5 H5 120.9(9)
C4 C5 H5 118.1(9)
C5 C6 C7 121.41(15)
C5 C6 H6 119.3(10)
C7 C6 H6 119.2(10)
C8 C7 C6 117.28(15)
C8 C7 H7 122.3(9)
C6 C7 H7 120.4(9)
C7 C8 C3 121.30(14)
C7 C8 C1 130.48(14)
C3 C8 C1 108.19(13)
N1 C9 C10 113.22(12)
N1 C9 H9A 106.1(9)
C10 C9 H9A 110.1(9)
N1 C9 H9B 105.9(9)
C10 C9 H9B 110.4(9)
H9A C9 H9B 111.0(13)
C11 C10 C9 110.80(12)
C11 C10 H10A 110.1(9)
C9 C10 H10A 108.5(9)
C11 C10 H10B 110.4(9)
C9 C10 H10B 106.5(9)
H10A C10 H10B 110.5(13)
C16 C11 C12 118.34(14)
C16 C11 C10 120.13(14)
C12 C11 C10 121.50(14)
C13 C12 C11 120.45(15)
C13 C12 H12 119.6(9)
C11 C12 H12 119.9(9)
C12 C13 C14 120.85(15)
C12 C13 H13 119.7(9)
C14 C13 H13 119.4(9)
C13 C14 C15 119.04(15)
C13 C14 H14 122.3(9)
C15 C14 H14 118.7(9)
C16 C15 C14 119.94(15)
C16 C15 H15 118.9(9)
C14 C15 H15 121.1(9)
C15 C16 C11 121.38(15)
C15 C16 H16 118.7(9)
C11 C16 H16 119.9(9)
C1 N1 C2 111.93(12)
C1 N1 C9 123.78(12)
C2 N1 C9 124.27(13)

loop_
_geom_bond_atom_site_label_1
_geom_bond_atom_site_label_2
_geom_bond_distance
C1 O1 1.2137(16)
C1 N1 1.3924(18)
C1 C8 1.480(2)
C2 O2 1.2143(17)
C2 N1 1.3928(18)
C2 C3 1.484(2)
C3 C4 1.377(2)
C3 C8 1.391(2)
C4 C5 1.393(2)
C4 H4 0.962(15)
C5 C6 1.386(2)
C5 H5 0.999(16)
C6 C7 1.391(2)
C6 H6 0.952(16)
C7 C8 1.381(2)
C7 H7 0.984(15)
C9 N1 1.4536(18)
C9 C10 1.522(2)
C9 H9A 1.015(15)
C9 H9B 0.986(15)
C10 C11 1.505(2)
C10 H10A 0.984(15)
C10 H10B 1.008(17)
C11 C16 1.389(2)
C11 C12 1.393(2)
C12 C13 1.384(2)
C12 H12 0.984(15)
C13 C14 1.389(2)
C13 H13 1.030(16)
C14 C15 1.387(2)
C14 H14 0.982(16)
C15 C16 1.387(2)
C15 H15 1.009(17)
C16 H16 0.988(16)

loop_
_cod_related_entry_id
_cod_related_entry_database
_cod_related_entry_code
1 ChemSpider 309454
